data_4506117
loop_
_publ_author_name
'Mastropietro, Teresa F.'
'Aprea, Alessia'
'La Deda, Massimo'
'Aiello, Iolinda'
'Ghedini, Mauro'
'Crispini, Alessandra'

_publ_section_title
;
 Role of Fluorine Interactions in the Solid State Structure and
 Photophysical Properties of
 3,5-Disubstituted-2-(2&#x2032;-pyridyl)pyrrole Pd(II) Complexes
;
_journal_issue 5
_journal_name_full 'Crystal Growth &amp; Design'
_journal_page_first 2173
_journal_paper_doi 10.1021/cg300369w
_journal_volume 12
_journal_year 2012
_chemical_formula_moiety 'C22 H23 Cl N4 Pd'
_chemical_formula_sum 'C22 H23 Cl N4 Pd'
_chemical_formula_weight 485.29
_space_group_IT_number 19
_symmetry_cell_setting orthorhombic
_symmetry_space_group_name_Hall 'P 2ac 2ab'
_symmetry_space_group_name_H-M 'P 21 21 21'
_atom_sites_solution_hydrogens geom
_atom_sites_solution_primary direct
_atom_sites_solution_secondary difmap
_audit_creation_method SHELXL-97
_cell_angle_alpha 90.00
_cell_angle_beta 90.00
_cell_angle_gamma 90.00
_cell_formula_units_Z 4
_cell_length_a 8.8491(5)
_cell_length_b 9.8091(5)
_cell_length_c 23.6058(13)
_cell_measurement_reflns_used 6001
_cell_measurement_temperature 298(2)
_cell_measurement_theta_max 24.53
_cell_measurement_theta_min 2.18
_cell_volume 2049.02(19)
_computing_cell_refinement 'Bruker SMART'
_computing_data_collection 'Bruker SMART'
_computing_data_reduction 'Bruker SAINT'
_computing_molecular_graphics 'Bruker SHELXTL'
_computing_publication_material 'Bruker SHELXTL'
_computing_structure_refinement 'Bruker SHELXTL'
_computing_structure_solution 'Bruker SHELXTL'
_diffrn_ambient_temperature 298(2)
_diffrn_measured_fraction_theta_full 1.000
_diffrn_measured_fraction_theta_max 1.000
_diffrn_measurement_device_type 'CCD area detector'
_diffrn_measurement_method 'phi and omega scans'
_diffrn_radiation_monochromator graphite
_diffrn_radiation_source 'sealed tube'
_diffrn_radiation_type MoK\a
_diffrn_radiation_wavelength 0.71073
_diffrn_reflns_av_R_equivalents 0.0318
_diffrn_reflns_av_sigmaI/netI 0.0240
_diffrn_reflns_limit_h_max 11
_diffrn_reflns_limit_h_min -11
_diffrn_reflns_limit_k_max 13
_diffrn_reflns_limit_k_min -13
_diffrn_reflns_limit_l_max 30
_diffrn_reflns_limit_l_min -31
_diffrn_reflns_number 36741
_diffrn_reflns_theta_full 28.28
_diffrn_reflns_theta_max 28.28
_diffrn_reflns_theta_min 1.73
_exptl_absorpt_coefficient_mu 1.051
_exptl_absorpt_correction_T_max 0.9793
_exptl_absorpt_correction_T_min 0.7865
_exptl_absorpt_correction_type sphere
_exptl_absorpt_process_details SADABS
_exptl_crystal_colour orange
_exptl_crystal_density_diffrn 1.573
_exptl_crystal_density_method 'not measured'
_exptl_crystal_description plate
_exptl_crystal_F_000 984
_exptl_crystal_size_max 0.24
_exptl_crystal_size_mid 0.04
_exptl_crystal_size_min 0.02
_refine_diff_density_max 0.333
_refine_diff_density_min -0.558
_refine_diff_density_rms 0.058
_refine_ls_abs_structure_details 'Flack H D (1983), Acta Cryst. A39, 876-881'
_refine_ls_abs_structure_Flack -0.02(2)
_refine_ls_extinction_method none
_refine_ls_goodness_of_fit_ref 1.025
_refine_ls_hydrogen_treatment constr
_refine_ls_matrix_type full
_refine_ls_number_parameters 253
_refine_ls_number_reflns 5086
_refine_ls_number_restraints 0
_refine_ls_restrained_S_all 1.025
_refine_ls_R_factor_all 0.0293
_refine_ls_R_factor_gt 0.0238
_refine_ls_shift/su_max 0.001
_refine_ls_shift/su_mean 0.000
_refine_ls_structure_factor_coef Fsqd
_refine_ls_weighting_details 'calc w=1/[\s^2^(Fo^2^)+(0.0352P)^2^+0.4597P] where P=(Fo^2^+2Fc^2^)/3'
_refine_ls_weighting_scheme calc
_refine_ls_wR_factor_gt 0.0578
_refine_ls_wR_factor_ref 0.0607
_reflns_number_gt 4669
_reflns_number_total 5086
_reflns_threshold_expression >2sigma(I)
_cod_data_source_file cg300369w_si_001.cif
_cod_data_source_block (2)
_cod_depositor_comments
;
The following automatic conversions were performed:

'_symmetry_cell_setting' value 'Orthorhombic' changed to
'orthorhombic' according to
/home/saulius/struct/CIF-dictionaries/cif_core.dic dictionary named
'cif_core.dic' version 2.4.1 from 2010-06-29.

Automatic conversion script
Id: cif_fix_values 1715 2011-07-08 13:25:40Z adriana 
;
_cod_original_sg_symbol_Hall ' P 2ac 2ab '
_cod_original_sg_symbol_H-M ' P 21 21 21'
_cod_database_code 4506117

loop_
_symmetry_equiv_pos_as_xyz
'x, y, z'
'-x+1/2, -y, z+1/2'
'-x, y+1/2, -z+1/2'
'x+1/2, -y+1/2, -z'

loop_
_atom_site_label
_atom_site_type_symbol
_atom_site_fract_x
_atom_site_fract_y
_atom_site_fract_z
_atom_site_U_iso_or_equiv
_atom_site_adp_type
_atom_site_occupancy
_atom_site_symmetry_multiplicity
_atom_site_calc_flag
_atom_site_refinement_flags
Pd1 Pd 0.92687(2) 0.105477(18) 0.094880(8) 0.02744(5) Uani 1 1 d .
N1 N 1.0986(2) 0.2134(2) 0.12923(9) 0.0328(5) Uani 1 1 d .
N2 N 0.8293(2) 0.1571(2) 0.16862(9) 0.0310(5) Uani 1 1 d .
C5 C 1.0622(3) 0.2770(2) 0.17902(11) 0.0332(5) Uani 1 1 d .
C6 C 0.9127(3) 0.2539(2) 0.19827(11) 0.0324(5) Uani 1 1 d .
C9 C 0.6942(3) 0.1439(3) 0.19456(11) 0.0338(6) Uani 1 1 d .
C8 C 0.6893(4) 0.2355(3) 0.24021(13) 0.0407(7) Uani 1 1 d .
H8A H 0.6080 0.2478 0.2646 0.049 Uiso 1 1 calc R
C3 C 1.3133(4) 0.3695(3) 0.18334(15) 0.0519(9) Uani 1 1 d .
H3A H 1.3864 0.4217 0.2015 0.062 Uiso 1 1 calc R
C7 C 0.8258(4) 0.3048(3) 0.24288(12) 0.0399(6) Uani 1 1 d .
C2 C 1.3467(4) 0.3048(4) 0.13201(16) 0.0528(8) Uani 1 1 d .
H2A H 1.4413 0.3140 0.1153 0.063 Uiso 1 1 calc R
C1 C 1.2369(3) 0.2281(3) 0.10736(14) 0.0442(7) Uani 1 1 d .
H1A H 1.2592 0.1837 0.0736 0.053 Uiso 1 1 calc R
C4 C 1.1734(4) 0.3558(3) 0.20654(14) 0.0447(7) Uani 1 1 d .
H4A H 1.1510 0.3986 0.2407 0.054 Uiso 1 1 calc R
N3 N 0.7411(2) 0.0136(2) 0.06127(8) 0.0282(4) Uani 1 1 d .
C16 C 0.7018(3) -0.1196(3) 0.06579(10) 0.0292(5) Uani 1 1 d .
C12 C 0.6482(3) 0.1006(3) 0.03398(11) 0.0367(6) Uani 1 1 d .
H12A H 0.6790 0.1906 0.0295 0.044 Uiso 1 1 calc R
C17 C 0.8051(3) -0.2164(2) 0.09072(12) 0.0314(5) Uani 1 1 d .
C15 C 0.5614(3) -0.1625(3) 0.04496(11) 0.0374(6) Uani 1 1 d .
H15A H 0.5330 -0.2533 0.0487 0.045 Uiso 1 1 calc R
C13 C 0.5098(3) 0.0623(3) 0.01244(13) 0.0410(7) Uani 1 1 d .
H13A H 0.4481 0.1249 -0.0060 0.049 Uiso 1 1 calc R
C14 C 0.4651(3) -0.0720(3) 0.01910(13) 0.0427(7) Uani 1 1 d .
H14A H 0.3710 -0.1006 0.0062 0.051 Uiso 1 1 calc R
C18 C 0.7792(3) -0.3351(3) 0.12193(13) 0.0402(6) Uani 1 1 d .
C11 C 0.5766(4) 0.0417(3) 0.17930(12) 0.0433(6) Uani 1 1 d .
H11A H 0.6075 -0.0068 0.1459 0.065 Uiso 1 1 calc R
H11B H 0.4826 0.0875 0.1721 0.065 Uiso 1 1 calc R
H11C H 0.5638 -0.0213 0.2100 0.065 Uiso 1 1 calc R
C10 C 0.8662(4) 0.4151(4) 0.28420(14) 0.0544(8) Uani 1 1 d .
H10A H 0.7847 0.4274 0.3106 0.082 Uiso 1 1 calc R
H10B H 0.8836 0.4987 0.2641 0.082 Uiso 1 1 calc R
H10C H 0.9561 0.3898 0.3044 0.082 Uiso 1 1 calc R
C21 C 0.6332(4) -0.3906(4) 0.14346(18) 0.0647(10) Uani 1 1 d .
H21A H 0.5517 -0.3333 0.1311 0.097 Uiso 1 1 calc R
H21B H 0.6353 -0.3932 0.1841 0.097 Uiso 1 1 calc R
H21C H 0.6186 -0.4812 0.1290 0.097 Uiso 1 1 calc R
Cl1 Cl 1.05137(9) 0.05925(7) 0.00949(3) 0.04176(16) Uani 1 1 d .
C19 C 0.9232(3) -0.3919(3) 0.13210(12) 0.0458(6) Uani 1 1 d .
H19A H 0.9413 -0.4709 0.1528 0.055 Uiso 1 1 calc R
N4 N 0.9597(2) -0.2068(2) 0.08250(9) 0.0311(5) Uani 1 1 d .
H4B H 1.0041 -0.1422 0.0644 0.037 Uiso 1 1 calc R
C20 C 1.0315(3) -0.3142(3) 0.10724(12) 0.0379(6) Uani 1 1 d .
C22 C 1.1975(3) -0.3309(4) 0.10266(17) 0.0552(9) Uani 1 1 d .
H22A H 1.2359 -0.3700 0.1370 0.083 Uiso 1 1 calc R
H22B H 1.2435 -0.2435 0.0966 0.083 Uiso 1 1 calc R
H22C H 1.2206 -0.3899 0.0714 0.083 Uiso 1 1 calc R

loop_
_atom_site_aniso_label
_atom_site_aniso_U_11
_atom_site_aniso_U_22
_atom_site_aniso_U_33
_atom_site_aniso_U_23
_atom_site_aniso_U_13
_atom_site_aniso_U_12
Pd1 0.02894(8) 0.02342(8) 0.02996(9) 0.00078(8) 0.00036(8) -0.00095(7)
N1 0.0330(12) 0.0258(10) 0.0397(12) 0.0011(9) -0.0036(9) -0.0017(9)
N2 0.0323(11) 0.0280(10) 0.0328(11) -0.0006(9) -0.0011(9) -0.0013(8)
C5 0.0347(13) 0.0270(11) 0.0380(13) 0.0040(10) -0.0068(12) -0.0037(11)
C6 0.0392(14) 0.0284(12) 0.0296(12) 0.0004(10) -0.0037(11) -0.0005(11)
C9 0.0329(13) 0.0391(15) 0.0293(13) 0.0022(10) 0.0029(10) 0.0015(10)
C8 0.0416(16) 0.0442(16) 0.0364(15) -0.0011(13) 0.0053(12) -0.0009(13)
C3 0.0413(16) 0.047(2) 0.067(2) -0.0008(16) -0.0179(15) -0.0118(14)
C7 0.0539(17) 0.0354(14) 0.0305(14) 0.0015(12) -0.0033(12) -0.0006(13)
C2 0.0365(16) 0.0493(18) 0.073(2) 0.0004(17) 0.0018(15) -0.0083(14)
C1 0.0334(14) 0.0441(16) 0.055(2) -0.0023(13) 0.0057(13) -0.0031(12)
C4 0.0446(16) 0.0433(17) 0.0462(18) -0.0021(13) -0.0123(13) -0.0087(12)
N3 0.0291(11) 0.0290(10) 0.0266(10) 0.0001(8) 0.0002(8) 0.0013(8)
C16 0.0289(11) 0.0313(13) 0.0275(12) -0.0027(11) 0.0012(9) -0.0005(11)
C12 0.0416(14) 0.0328(13) 0.0358(14) 0.0053(13) 0.0001(11) 0.0066(13)
C17 0.0332(12) 0.0280(12) 0.0331(13) -0.0001(11) 0.0035(12) -0.0014(9)
C15 0.0341(13) 0.0361(13) 0.0419(14) -0.0042(11) -0.0026(12) -0.0063(12)
C13 0.0355(14) 0.0468(17) 0.0407(16) 0.0036(13) -0.0076(12) 0.0106(12)
C14 0.0289(13) 0.0552(19) 0.0440(16) -0.0048(13) -0.0042(11) 0.0019(11)
C18 0.0419(15) 0.0345(14) 0.0442(16) 0.0057(12) 0.0066(13) -0.0014(12)
C11 0.0368(14) 0.0519(16) 0.0411(15) -0.0015(12) 0.0079(14) -0.0062(15)
C10 0.073(2) 0.050(2) 0.0402(17) -0.0130(15) 0.0029(15) -0.0089(16)
C21 0.0577(19) 0.058(2) 0.079(2) 0.026(2) 0.0167(18) -0.0076(19)
Cl1 0.0495(4) 0.0377(3) 0.0381(3) 0.0009(3) 0.0118(3) -0.0056(3)
C19 0.0500(15) 0.0376(14) 0.0498(16) 0.0165(14) -0.0025(14) 0.0054(18)
N4 0.0326(11) 0.0276(10) 0.0330(12) 0.0029(8) -0.0010(8) 0.0000(8)
C20 0.0379(14) 0.0315(13) 0.0443(17) 0.0037(11) -0.0029(11) 0.0052(11)
C22 0.0404(16) 0.0557(19) 0.070(2) 0.0079(18) -0.0056(16) 0.0140(14)

loop_
_atom_type_symbol
_atom_type_description
_atom_type_scat_dispersion_real
_atom_type_scat_dispersion_imag
_atom_type_scat_source
C C 0.0033 0.0016 'International Tables Vol C Tables 4.2.6.8 and 6.1.1.4'
H H 0.0000 0.0000 'International Tables Vol C Tables 4.2.6.8 and 6.1.1.4'
N N 0.0061 0.0033 'International Tables Vol C Tables 4.2.6.8 and 6.1.1.4'
Pd Pd -0.9988 1.0072 'International Tables Vol C Tables 4.2.6.8 and 6.1.1.4'
Cl Cl 0.1484 0.1585 'International Tables Vol C Tables 4.2.6.8 and 6.1.1.4'

loop_
_geom_angle_atom_site_label_1
_geom_angle_atom_site_label_2
_geom_angle_atom_site_label_3
_geom_angle
N2 Pd1 N1 80.99(9)
N2 Pd1 N3 95.89(8)
N1 Pd1 N3 174.35(9)
N2 Pd1 Cl1 175.89(6)
N1 Pd1 Cl1 95.33(7)
N3 Pd1 Cl1 87.63(6)
C1 N1 C5 119.8(2)
C1 N1 Pd1 126.2(2)
C5 N1 Pd1 113.95(17)
C9 N2 C6 107.9(2)
C9 N2 Pd1 138.58(18)
C6 N2 Pd1 112.36(17)
N1 C5 C4 118.8(3)
N1 C5 C6 114.9(2)
C4 C5 C6 126.3(3)
N2 C6 C7 109.3(2)
N2 C6 C5 116.3(2)
C7 C6 C5 134.3(3)
N2 C9 C8 108.3(2)
N2 C9 C11 125.1(2)
C8 C9 C11 126.5(2)
C7 C8 C9 108.7(3)
C7 C8 H8A 125.6
C9 C8 H8A 125.6
C4 C3 C2 119.8(3)
C4 C3 H3A 120.1
C2 C3 H3A 120.1
C8 C7 C6 105.7(3)
C8 C7 C10 126.2(3)
C6 C7 C10 128.1(3)
C1 C2 C3 118.0(3)
C1 C2 H2A 121.0
C3 C2 H2A 121.0
N1 C1 C2 123.3(3)
N1 C1 H1A 118.3
C2 C1 H1A 118.3
C3 C4 C5 120.2(3)
C3 C4 H4A 119.9
C5 C4 H4A 119.9
C12 N3 C16 119.4(2)
C12 N3 Pd1 113.46(18)
C16 N3 Pd1 127.12(17)
N3 C16 C15 119.3(2)
N3 C16 C17 120.2(2)
C15 C16 C17 120.5(2)
N3 C12 C13 123.1(3)
N3 C12 H12A 118.5
C13 C12 H12A 118.5
N4 C17 C18 107.1(2)
N4 C17 C16 121.6(2)
C18 C17 C16 131.2(2)
C14 C15 C16 120.8(3)
C14 C15 H15A 119.6
C16 C15 H15A 119.6
C12 C13 C14 118.1(3)
C12 C13 H13A 121.0
C14 C13 H13A 121.0
C15 C14 C13 119.2(3)
C15 C14 H14A 120.4
C13 C14 H14A 120.4
C17 C18 C19 105.6(2)
C17 C18 C21 128.8(3)
C19 C18 C21 125.5(3)
C9 C11 H11A 109.5
C9 C11 H11B 109.5
H11A C11 H11B 109.5
C9 C11 H11C 109.5
H11A C11 H11C 109.5
H11B C11 H11C 109.5
C7 C10 H10A 109.5
C7 C10 H10B 109.5
H10A C10 H10B 109.5
C7 C10 H10C 109.5
H10A C10 H10C 109.5
H10B C10 H10C 109.5
C18 C21 H21A 109.5
C18 C21 H21B 109.5
H21A C21 H21B 109.5
C18 C21 H21C 109.5
H21A C21 H21C 109.5
H21B C21 H21C 109.5
C20 C19 C18 110.1(2)
C20 C19 H19A 125.0
C18 C19 H19A 125.0
C20 N4 C17 110.4(2)
C20 N4 H4B 124.8
C17 N4 H4B 124.8
C19 C20 N4 106.9(2)
C19 C20 C22 132.0(3)
N4 C20 C22 121.1(3)
C20 C22 H22A 109.5
C20 C22 H22B 109.5
H22A C22 H22B 109.5
C20 C22 H22C 109.5
H22A C22 H22C 109.5
H22B C22 H22C 109.5

loop_
_geom_bond_atom_site_label_1
_geom_bond_atom_site_label_2
_geom_bond_distance
Pd1 N2 2.008(2)
Pd1 N1 2.022(2)
Pd1 N3 2.036(2)
Pd1 Cl1 2.3415(7)
N1 C1 1.336(3)
N1 C5 1.369(3)
N2 C9 1.350(3)
N2 C6 1.391(3)
C5 C4 1.410(4)
C5 C6 1.417(4)
C6 C7 1.396(4)
C9 C8 1.404(4)
C9 C11 1.489(4)
C8 C7 1.387(4)
C8 H8A 0.9300
C3 C4 1.360(5)
C3 C2 1.400(5)
C3 H3A 0.9300
C7 C10 1.500(4)
C2 C1 1.359(4)
C2 H2A 0.9300
C1 H1A 0.9300
C4 H4A 0.9300
N3 C12 1.349(3)
N3 C16 1.356(3)
C16 C15 1.401(4)
C16 C17 1.445(4)
C12 C13 1.379(4)
C12 H12A 0.9300
C17 N4 1.385(3)
C17 C18 1.397(4)
C15 C14 1.373(4)
C15 H15A 0.9300
C13 C14 1.384(4)
C13 H13A 0.9300
C14 H14A 0.9300
C18 C19 1.412(4)
C18 C21 1.491(4)
C11 H11A 0.9600
C11 H11B 0.9600
C11 H11C 0.9600
C10 H10A 0.9600
C10 H10B 0.9600
C10 H10C 0.9600
C21 H21A 0.9600
C21 H21B 0.9600
C21 H21C 0.9600
C19 C20 1.357(4)
C19 H19A 0.9300
N4 C20 1.362(3)
N4 H4B 0.8600
C20 C22 1.481(4)
C22 H22A 0.9600
C22 H22B 0.9600
C22 H22C 0.9600
